data_2240607
loop_
_publ_author_name
'Amarasekara, Ananda S.'
'Sterling-Wells, Dominique T.'
'Ordonez, Carlos'
'Ohoueu, Marie-Josiane'
'Fonari, Marina S.'

_publ_section_title
;
 Crystal structure of a polymeric calcium levulinate dihydrate:
 <i>catena</i>-poly[[diaquacalcium]-bis(\m~2~-4-oxobutanoato)]
;
_journal_coeditor_code ZS2328
_journal_issue 5
_journal_name_full 'Acta Crystallographica Section E'
_journal_page_first 494
_journal_page_last 497
_journal_paper_doi 10.1107/S2056989015006696
_journal_volume 71
_journal_year 2015
_chemical_formula_iupac '[Ca (C5 H7 O3)2 (H2 O)2]'
_chemical_formula_moiety 'C10 H18 Ca O8'
_chemical_formula_sum 'C10 H18 Ca O8'
_chemical_formula_weight 306.32
_chemical_name_common 'calcium levulinate dihydrate'
_chemical_name_systematic
;
<i>catena</i>-Poly[[diaquacalcium]-bis(\m~2~-4-oxobutanoato)]
;
_space_group_IT_number 60
_symmetry_cell_setting orthorhombic
_symmetry_space_group_name_Hall '-P 2n 2ab'
_symmetry_space_group_name_H-M 'P b c n'
_atom_sites_solution_hydrogens geom
_atom_sites_solution_primary direct
_atom_sites_solution_secondary difmap
_audit_creation_method SHELXL-97
_cell_angle_alpha 90.00
_cell_angle_beta 90.00
_cell_angle_gamma 90.00
_cell_formula_units_Z 4
_cell_length_a 17.644(3)
_cell_length_b 9.9627(19)
_cell_length_c 7.8160(15)
_cell_measurement_reflns_used 8589
_cell_measurement_temperature 100(2)
_cell_measurement_theta_max 30.52
_cell_measurement_theta_min 2.31
_cell_volume 1373.9(4)
_computing_cell_refinement
;
SAINT  (Bruker, 2005)
;
_computing_data_collection
;
APEX2  (Bruker, 2005)
;
_computing_data_reduction
;
SAINT  (Bruker, 2005)
;
_computing_molecular_graphics
;
SHELXTL (Sheldrick, 2008) and OLEX2 (Dolomanov <i>et al.</i>,
2009)
;
_computing_publication_material
;
SHELXTL  (Sheldrick, 2008)
;
_computing_structure_refinement
;
SHELXL97 (Sheldrick, 2008)
;
_computing_structure_solution
;
SHELXS97 (Sheldrick, 2008)
;
_diffrn_ambient_temperature 100(2)
_diffrn_measured_fraction_theta_full 0.999
_diffrn_measured_fraction_theta_max 0.999
_diffrn_measurement_device_type 'Bruker SMART APEXII CCD area-detector'
_diffrn_measurement_method '\f and \w scans'
_diffrn_radiation_monochromator graphite
_diffrn_radiation_source 'fine-focus sealed tube'
_diffrn_radiation_type MoK\a
_diffrn_radiation_wavelength 0.71073
_diffrn_reflns_av_R_equivalents 0.0204
_diffrn_reflns_av_sigmaI/netI 0.0135
_diffrn_reflns_limit_h_max 23
_diffrn_reflns_limit_h_min -23
_diffrn_reflns_limit_k_max 13
_diffrn_reflns_limit_k_min -13
_diffrn_reflns_limit_l_max 10
_diffrn_reflns_limit_l_min -10
_diffrn_reflns_number 11806
_diffrn_reflns_theta_full 27.99
_diffrn_reflns_theta_max 27.99
_diffrn_reflns_theta_min 2.31
_exptl_absorpt_coefficient_mu 0.488
_exptl_absorpt_correction_T_max 0.9629
_exptl_absorpt_correction_T_min 0.6561
_exptl_absorpt_correction_type multi-scan
_exptl_absorpt_process_details
;
(SADABS; Bruker, 2005)
;
_exptl_crystal_colour colourless
_exptl_crystal_density_diffrn 1.481
_exptl_crystal_density_method 'not measured'
_exptl_crystal_description needle
_exptl_crystal_F_000 648
_exptl_crystal_size_max 0.94
_exptl_crystal_size_mid 0.11
_exptl_crystal_size_min 0.08
_refine_diff_density_max 0.528
_refine_diff_density_min -0.540
_refine_ls_extinction_method none
_refine_ls_goodness_of_fit_ref 1.157
_refine_ls_hydrogen_treatment constr
_refine_ls_matrix_type full
_refine_ls_number_parameters 88
_refine_ls_number_reflns 1664
_refine_ls_number_restraints 0
_refine_ls_restrained_S_all 1.157
_refine_ls_R_factor_all 0.0313
_refine_ls_R_factor_gt 0.0299
_refine_ls_shift/su_max 0.000
_refine_ls_shift/su_mean 0.000
_refine_ls_structure_factor_coef Fsqd
_refine_ls_weighting_details 'calc w=1/[\s^2^(Fo^2^)+(0.0384P)^2^+1.0525P] where P=(Fo^2^+2Fc^2^)/3'
_refine_ls_weighting_scheme calc
_refine_ls_wR_factor_gt 0.0817
_refine_ls_wR_factor_ref 0.0828
_reflns_number_gt 1571
_reflns_number_total 1664
_reflns_threshold_expression I>2\s(I)
_cod_data_source_file zs2328sup1.cf
_cod_data_source_block I
_cod_original_cell_volume 1373.9(5)
_cod_original_sg_symbol_Hall '-P 2n 2ab '
_cod_original_sg_symbol_H-M 'P b c n '
_cod_database_code 2240607
_cod_database_fobs_code 2240607

loop_
_symmetry_equiv_pos_as_xyz
'x, y, z'
'-x+1/2, -y+1/2, z+1/2'
'-x, y, -z+1/2'
'x+1/2, -y+1/2, -z'
'-x, -y, -z'
'x-1/2, y-1/2, -z-1/2'
'x, -y, z-1/2'
'-x-1/2, y-1/2, z'

loop_
_atom_site_type_symbol
_atom_site_label
_atom_site_fract_x
_atom_site_fract_y
_atom_site_fract_z
_atom_site_U_iso_or_equiv
_atom_site_adp_type
_atom_site_calc_flag
_atom_site_refinement_flags
_atom_site_occupancy
_atom_site_symmetry_multiplicity
Ca Ca1 0.5000 0.04993(4) 0.2500 0.00808(12) Uani d S 1 2
O O4 0.40994(5) 0.20740(10) 0.12520(12) 0.0141(2) Uani d . 1 1
H H4A 0.3629 0.1929 0.1655 0.021 Uiso d R 1 1
H H4B 0.4086 0.1988 0.0107 0.021 Uiso d R 1 1
O O2 0.58523(5) -0.14668(10) 0.21809(12) 0.0123(2) Uani d . 1 1
C C4 0.71782(8) -0.37537(14) 0.25360(16) 0.0120(3) Uani d . 1 1
O O1 0.55856(5) -0.10067(9) 0.48715(12) 0.0115(2) Uani d . 1 1
C C1 0.58068(7) -0.18090(13) 0.37294(16) 0.0094(2) Uani d . 1 1
C C2 0.59849(8) -0.32410(14) 0.42594(18) 0.0149(3) Uani d . 1 1
H H2A 0.5507 -0.3682 0.4616 0.018 Uiso calc R 1 1
H H2B 0.6324 -0.3215 0.5269 0.018 Uiso calc R 1 1
C C3 0.63568(8) -0.40979(13) 0.28835(19) 0.0140(3) Uani d . 1 1
H H3A 0.6326 -0.5052 0.3232 0.017 Uiso calc R 1 1
H H3B 0.6066 -0.3997 0.1807 0.017 Uiso calc R 1 1
O O3 0.74945(6) -0.28329(10) 0.32774(13) 0.0166(2) Uani d . 1 1
C C5 0.75831(8) -0.46004(14) 0.12409(18) 0.0155(3) Uani d . 1 1
H H5A 0.8107 -0.4287 0.1123 0.023 Uiso calc R 1 1
H H5B 0.7325 -0.4530 0.0135 0.023 Uiso calc R 1 1
H H5C 0.7583 -0.5539 0.1618 0.023 Uiso calc R 1 1

loop_
_atom_site_aniso_label
_atom_site_aniso_U_11
_atom_site_aniso_U_22
_atom_site_aniso_U_33
_atom_site_aniso_U_12
_atom_site_aniso_U_13
_atom_site_aniso_U_23
Ca1 0.00891(19) 0.00906(19) 0.00626(18) 0.000 0.00041(11) 0.000
O4 0.0144(5) 0.0187(5) 0.0092(4) 0.0031(4) 0.0010(3) 0.0003(4)
O2 0.0133(4) 0.0152(5) 0.0084(4) 0.0034(4) 0.0011(3) 0.0007(4)
C4 0.0140(6) 0.0107(6) 0.0113(6) 0.0030(5) -0.0017(4) 0.0023(5)
O1 0.0111(4) 0.0140(5) 0.0093(4) 0.0021(3) 0.0009(3) -0.0016(4)
C1 0.0058(5) 0.0125(6) 0.0099(6) 0.0001(4) -0.0001(4) 0.0001(5)
C2 0.0168(6) 0.0136(6) 0.0142(6) 0.0041(5) 0.0044(5) 0.0032(5)
C3 0.0136(6) 0.0114(6) 0.0172(6) 0.0020(5) 0.0007(5) -0.0009(5)
O3 0.0163(5) 0.0148(5) 0.0187(5) 0.0005(4) -0.0029(4) -0.0037(4)
C5 0.0154(6) 0.0153(6) 0.0160(6) 0.0011(5) 0.0024(5) -0.0026(5)

loop_
_atom_type_symbol
_atom_type_description
_atom_type_scat_dispersion_real
_atom_type_scat_dispersion_imag
_atom_type_scat_source
C C 0.0033 0.0016 'International Tables Vol C Tables 4.2.6.8 and 6.1.1.4'
H H 0.0000 0.0000 'International Tables Vol C Tables 4.2.6.8 and 6.1.1.4'
Ca Ca 0.2262 0.3064 'International Tables Vol C Tables 4.2.6.8 and 6.1.1.4'
O O 0.0106 0.0060 'International Tables Vol C Tables 4.2.6.8 and 6.1.1.4'

loop_
_geom_angle_atom_site_label_1
_geom_angle_atom_site_label_2
_geom_angle_atom_site_label_3
_geom_angle_site_symmetry_1
_geom_angle_site_symmetry_3
_geom_angle
O1 Ca1 O1 5_656 7 155.21(5)
O1 Ca1 O4 5_656 3_655 78.38(3)
O1 Ca1 O4 7 3_655 85.69(3)
O1 Ca1 O4 5_656 . 85.69(3)
O1 Ca1 O4 7 . 78.39(3)
O4 Ca1 O4 3_655 . 99.84(5)
O1 Ca1 O2 5_656 3_655 79.39(3)
O1 Ca1 O2 7 3_655 121.53(3)
O4 Ca1 O2 3_655 3_655 149.65(3)
O4 Ca1 O2 . 3_655 98.81(4)
O1 Ca1 O2 5_656 . 121.53(3)
O1 Ca1 O2 7 . 79.39(3)
O4 Ca1 O2 3_655 . 98.81(4)
O4 Ca1 O2 . . 149.65(3)
O2 Ca1 O2 3_655 . 75.78(5)
O1 Ca1 O1 5_656 . 71.10(4)
O1 Ca1 O1 7 . 124.87(4)
O4 Ca1 O1 3_655 . 80.03(3)
O4 Ca1 O1 . . 156.41(3)
O2 Ca1 O1 3_655 . 73.36(3)
O2 Ca1 O1 . . 51.33(3)
O1 Ca1 O1 5_656 3_655 124.87(4)
O1 Ca1 O1 7 3_655 71.10(4)
O4 Ca1 O1 3_655 3_655 156.41(3)
O4 Ca1 O1 . 3_655 80.03(3)
O2 Ca1 O1 3_655 3_655 51.33(3)
O2 Ca1 O1 . 3_655 73.36(3)
O1 Ca1 O1 . 3_655 109.48(5)
O1 Ca1 C1 5_656 . 95.60(4)
O1 Ca1 C1 7 . 104.27(4)
O4 Ca1 C1 3_655 . 93.35(4)
O4 Ca1 C1 . . 166.72(4)
O2 Ca1 C1 3_655 . 68.56(4)
O2 Ca1 C1 . . 25.95(3)
O1 Ca1 C1 . . 26.04(3)
O1 Ca1 C1 3_655 . 88.47(4)
O1 Ca1 C1 5_656 3_655 104.27(4)
O1 Ca1 C1 7 3_655 95.60(4)
O4 Ca1 C1 3_655 3_655 166.72(4)
O4 Ca1 C1 . 3_655 93.35(4)
O2 Ca1 C1 3_655 3_655 25.95(3)
O2 Ca1 C1 . 3_655 68.56(4)
O1 Ca1 C1 . 3_655 88.47(4)
O1 Ca1 C1 3_655 3_655 26.04(3)
C1 Ca1 C1 . 3_655 73.51(5)
O1 Ca1 Ca1 5_656 5_655 153.97(2)
O1 Ca1 Ca1 7 5_655 37.57(2)
O4 Ca1 Ca1 3_655 5_655 123.15(2)
O4 Ca1 Ca1 . 5_655 76.76(2)
O2 Ca1 Ca1 3_655 5_655 84.41(2)
O2 Ca1 Ca1 . 5_655 73.02(2)
O1 Ca1 Ca1 . 5_655 123.28(3)
O1 Ca1 Ca1 3_655 5_655 33.53(2)
C1 Ca1 Ca1 . 5_655 97.28(3)
C1 Ca1 Ca1 3_655 5_655 58.53(3)
O1 Ca1 Ca1 5_656 5_656 37.57(2)
O1 Ca1 Ca1 7 5_656 153.97(2)
O4 Ca1 Ca1 3_655 5_656 76.76(2)
O4 Ca1 Ca1 . 5_656 123.15(2)
O2 Ca1 Ca1 3_655 5_656 73.02(2)
O2 Ca1 Ca1 . 5_656 84.41(2)
O1 Ca1 Ca1 . 5_656 33.53(2)
O1 Ca1 Ca1 3_655 5_656 123.28(3)
C1 Ca1 Ca1 . 5_656 58.53(3)
C1 Ca1 Ca1 3_655 5_656 97.28(3)
Ca1 O4 H4A . . 111.0
Ca1 O4 H4B . . 110.8
H4A O4 H4B . . 108.0
C1 O2 Ca1 . . 94.50(8)
O3 C4 C5 . . 121.72(13)
O3 C4 C3 . . 121.53(12)
C5 C4 C3 . . 116.75(12)
C1 O1 Ca1 . 5_656 152.89(9)
C1 O1 Ca1 . . 89.09(8)
Ca1 O1 Ca1 5_656 . 108.90(4)
O2 C1 O1 . . 121.91(12)
O2 C1 C2 . . 120.21(12)
O1 C1 C2 . . 117.82(11)
O2 C1 Ca1 . . 59.55(7)
O1 C1 Ca1 . . 64.87(7)
C2 C1 Ca1 . . 161.22(9)
C1 C2 C3 . . 115.05(11)
C1 C2 H2A . . 108.5
C3 C2 H2A . . 108.5
C1 C2 H2B . . 108.5
C3 C2 H2B . . 108.5
H2A C2 H2B . . 107.5
C4 C3 C2 . . 114.37(11)
C4 C3 H3A . . 108.7
C2 C3 H3A . . 108.7
C4 C3 H3B . . 108.7
C2 C3 H3B . . 108.7
H3A C3 H3B . . 107.6
C4 C5 H5A . . 109.5
C4 C5 H5B . . 109.5
H5A C5 H5B . . 109.5
C4 C5 H5C . . 109.5
H5A C5 H5C . . 109.5
H5B C5 H5C . . 109.5

loop_
_geom_bond_atom_site_label_1
_geom_bond_atom_site_label_2
_geom_bond_site_symmetry_2
_geom_bond_distance
_geom_bond_publ_flag
Ca1 O1 5_656 2.3546(10) y
Ca1 O1 7 2.3546(10) y
Ca1 O4 3_655 2.4367(10) y
Ca1 O4 . 2.4367(10) y
Ca1 O2 3_655 2.4820(10) y
Ca1 O2 . 2.4820(11) y
Ca1 O1 . 2.5989(10) y
Ca1 O1 3_655 2.5990(10) y
O4 H4A . 0.8999 ?
O4 H4B . 0.8994 ?
O2 C1 . 1.2599(16) ?
C4 O3 . 1.2203(17) ?
C4 C5 . 1.4988(18) ?
C4 C3 . 1.5138(19) ?
O1 C1 . 1.2602(16) ?
O1 Ca1 5_656 2.3546(10) ?
C1 C2 . 1.5185(18) ?
C2 C3 . 1.5218(19) ?
C2 H2A . 0.9900 ?
C2 H2B . 0.9900 ?
C3 H3A . 0.9900 ?
C3 H3B . 0.9900 ?
C5 H5A . 0.9800 ?
C5 H5B . 0.9800 ?
C5 H5C . 0.9800 ?

loop_
_geom_hbond_atom_site_label_D
_geom_hbond_atom_site_label_H
_geom_hbond_atom_site_label_A
_geom_hbond_site_symmetry_A
_geom_hbond_distance_DH
_geom_hbond_distance_HA
_geom_hbond_distance_DA
_geom_hbond_angle_DHA
_geom_hbond_publ_flag
O4 H4A O3 6_566 0.90 2.02 2.8568(15) 155 yes
O4 H4B O2 5_655 0.90 1.87 2.7519(14) 168 yes

loop_
_geom_torsion_atom_site_label_1
_geom_torsion_atom_site_label_2
_geom_torsion_atom_site_label_3
_geom_torsion_atom_site_label_4
_geom_torsion_site_symmetry_1
_geom_torsion_site_symmetry_4
_geom_torsion
O1 Ca1 O2 C1 5_656 . -2.30(9)
O1 Ca1 O2 C1 7 . 163.32(8)
O4 Ca1 O2 C1 3_655 . 79.43(8)
O4 Ca1 O2 C1 . . -153.18(8)
O2 Ca1 O2 C1 3_655 . -70.07(7)
O1 Ca1 O2 C1 . . 9.82(7)
O1 Ca1 O2 C1 3_655 . -123.41(8)
C1 Ca1 O2 C1 3_655 . -96.30(8)
Ca1 Ca1 O2 C1 5_655 . -158.49(8)
Ca1 Ca1 O2 C1 5_656 . 3.79(7)
O1 Ca1 O1 C1 5_656 . 159.32(9)
O1 Ca1 O1 C1 7 . -42.09(8)
O4 Ca1 O1 C1 3_655 . -119.65(7)
O4 Ca1 O1 C1 . . 148.55(9)
O2 Ca1 O1 C1 3_655 . 75.10(7)
O2 Ca1 O1 C1 . . -9.79(7)
O1 Ca1 O1 C1 3_655 . 37.99(6)
C1 Ca1 O1 C1 3_655 . 53.67(9)
Ca1 Ca1 O1 C1 5_655 . 3.63(8)
Ca1 Ca1 O1 C1 5_656 . 159.32(9)
O1 Ca1 O1 Ca1 5_656 5_656 0.0
O1 Ca1 O1 Ca1 7 5_656 158.59(4)
O4 Ca1 O1 Ca1 3_655 5_656 81.03(4)
O4 Ca1 O1 Ca1 . 5_656 -10.77(10)
O2 Ca1 O1 Ca1 3_655 5_656 -84.22(4)
O2 Ca1 O1 Ca1 . 5_656 -169.10(6)
O1 Ca1 O1 Ca1 3_655 5_656 -121.33(4)
C1 Ca1 O1 Ca1 . 5_656 -159.32(9)
C1 Ca1 O1 Ca1 3_655 5_656 -105.65(4)
Ca1 Ca1 O1 Ca1 5_655 5_656 -155.69(2)
Ca1 O2 C1 O1 . . -18.87(13)
Ca1 O2 C1 C2 . . 158.21(10)
Ca1 O1 C1 O2 5_656 . 150.77(13)
Ca1 O1 C1 O2 . . 17.93(12)
Ca1 O1 C1 C2 5_656 . -26.4(2)
Ca1 O1 C1 C2 . . -159.21(10)
Ca1 O1 C1 Ca1 5_656 . 132.83(18)
O1 Ca1 C1 O2 5_656 . 178.03(8)
O1 Ca1 C1 O2 7 . -16.92(8)
O4 Ca1 C1 O2 3_655 . -103.32(8)
O4 Ca1 C1 O2 . . 83.05(17)
O2 Ca1 C1 O2 3_655 . 101.76(8)
O1 Ca1 C1 O2 . . -162.35(12)
O1 Ca1 C1 O2 3_655 . 53.14(8)
C1 Ca1 C1 O2 3_655 . 74.78(8)
Ca1 Ca1 C1 O2 5_655 . 20.71(8)
Ca1 Ca1 C1 O2 5_656 . -175.57(9)
O1 Ca1 C1 O1 5_656 . -19.62(9)
O1 Ca1 C1 O1 7 . 145.43(7)
O4 Ca1 C1 O1 3_655 . 59.02(7)
O4 Ca1 C1 O1 . . -114.60(15)
O2 Ca1 C1 O1 3_655 . -95.90(7)
O2 Ca1 C1 O1 . . 162.35(12)
O1 Ca1 C1 O1 3_655 . -144.52(6)
C1 Ca1 C1 O1 3_655 . -122.87(9)
Ca1 Ca1 C1 O1 5_655 . -176.95(7)
Ca1 Ca1 C1 O1 5_656 . -13.22(6)
O1 Ca1 C1 C2 5_656 . 83.2(3)
O1 Ca1 C1 C2 7 . -111.8(3)
O4 Ca1 C1 C2 3_655 . 161.8(3)
O4 Ca1 C1 C2 . . -11.8(4)
O2 Ca1 C1 C2 3_655 . 6.9(3)
O2 Ca1 C1 C2 . . -94.8(3)
O1 Ca1 C1 C2 . . 102.8(3)
O1 Ca1 C1 C2 3_655 . -41.7(3)
C1 Ca1 C1 C2 3_655 . -20.0(3)
Ca1 Ca1 C1 C2 5_655 . -74.1(3)
Ca1 Ca1 C1 C2 5_656 . 89.6(3)
O2 C1 C2 C3 . . 11.36(18)
O1 C1 C2 C3 . . -171.45(11)
Ca1 C1 C2 C3 . . 95.1(3)
O3 C4 C3 C2 . . -2.20(18)
C5 C4 C3 C2 . . 177.69(12)
C1 C2 C3 C4 . . 73.21(15)
